data_7718412
loop_
_publ_author_name
'Baranov, Andrey Yu'
'Doronina, Evgeniya P.'
'Bagryanskaya, Irina Yu'
'Metlina, Daria A.'
'Rakhmanova, Mariana I.'
'Taydakov, Ilya V.'
'Artem'ev, Alexander V.'

_publ_section_title
;
 Brightly emissive octahedral Cu<sub>4</sub>X<sub>4</sub> clusters showing
 polymorphic-dependent and mechanochromic phosphorescence.
;
_journal_issue 17
_journal_name_full 'Dalton transactions (Cambridge, England : 2003)'
_journal_page_first 7014
_journal_page_last 7022
_journal_paper_doi 10.1039/d5dt00103j
_journal_volume 54
_journal_year 2025
_chemical_formula_moiety 'C30 H36 Cl6 Cu4 I4 N4 P2'
_chemical_formula_sum 'C30 H36 Cl6 Cu4 I4 N4 P2'
_chemical_formula_weight 1489.03
_chemical_name_systematic 'copper iodide complex with bis(2-pyridyl)-t-butylphosphine  chloroform solvate'
_space_group_crystal_system monoclinic
_space_group_IT_number 14
_space_group_name_Hall '-P 2ybc'
_space_group_name_H-M_alt 'P 1 21/c 1'
_atom_sites_solution_hydrogens geom
_audit_creation_method SHELXL-2018/3
_audit_update_record
;
2025-02-25 deposited with the CCDC.	2025-03-25 downloaded from the CCDC.
;
_cell_angle_alpha 90
_cell_angle_beta 114.3150(10)
_cell_angle_gamma 90
_cell_formula_units_Z 2
_cell_length_a 13.1156(5)
_cell_length_b 17.7332(8)
_cell_length_c 10.9260(4)
_cell_measurement_reflns_used 9908
_cell_measurement_temperature 296(2)
_cell_measurement_theta_max 27.31
_cell_measurement_theta_min 2.30
_cell_volume 2315.77(16)
_computing_cell_refinement 'Bruker SAINT'
_computing_data_collection 'Bruker APEX2'
_computing_data_reduction 'Bruker SAINT'
_computing_molecular_graphics 'Bruker SHELXTL'
_computing_publication_material 'Bruker SHELXTL'
_computing_structure_refinement 'SHELXL-2018/3 (Sheldrick, 2018)'
_computing_structure_solution 'SHELXT 2014/5 (Sheldrick, 2014)'
_diffrn_ambient_temperature 296(2)
_diffrn_measured_fraction_theta_full 1.000
_diffrn_measured_fraction_theta_max 0.994
_diffrn_measurement_device_type 'Bruker APEX-II CCD'
_diffrn_measurement_method '\f and \w scans'
_diffrn_radiation_type MoK\a
_diffrn_radiation_wavelength 0.71073
_diffrn_reflns_av_R_equivalents 0.0456
_diffrn_reflns_av_unetI/netI 0.0320
_diffrn_reflns_Laue_measured_fraction_full 1.000
_diffrn_reflns_Laue_measured_fraction_max 0.994
_diffrn_reflns_limit_h_max 17
_diffrn_reflns_limit_h_min -17
_diffrn_reflns_limit_k_max 22
_diffrn_reflns_limit_k_min -23
_diffrn_reflns_limit_l_max 14
_diffrn_reflns_limit_l_min -14
_diffrn_reflns_number 31038
_diffrn_reflns_point_group_measured_fraction_full 1.000
_diffrn_reflns_point_group_measured_fraction_max 0.994
_diffrn_reflns_theta_full 25.242
_diffrn_reflns_theta_max 27.554
_diffrn_reflns_theta_min 2.055
_diffrn_source 'sealed tube'
_exptl_absorpt_coefficient_mu 4.921
_exptl_absorpt_correction_T_max 0.8621
_exptl_absorpt_correction_T_min 0.6179
_exptl_absorpt_correction_type multi-scan
_exptl_absorpt_process_details SADABS
_exptl_crystal_colour colourless
_exptl_crystal_density_diffrn 2.135
_exptl_crystal_density_method 'not measured'
_exptl_crystal_description prism
_exptl_crystal_F_000 1408
_exptl_crystal_size_max 0.200
_exptl_crystal_size_mid 0.200
_exptl_crystal_size_min 0.100
_refine_diff_density_max 0.758
_refine_diff_density_min -0.733
_refine_diff_density_rms 0.096
_refine_ls_extinction_method none
_refine_ls_goodness_of_fit_ref 1.041
_refine_ls_hydrogen_treatment constr
_refine_ls_matrix_type full
_refine_ls_number_parameters 226
_refine_ls_number_reflns 5313
_refine_ls_number_restraints 0
_refine_ls_restrained_S_all 1.041
_refine_ls_R_factor_all 0.0479
_refine_ls_R_factor_gt 0.0293
_refine_ls_shift/su_max 0.003
_refine_ls_shift/su_mean 0.000
_refine_ls_structure_factor_coef Fsqd
_refine_ls_weighting_details 'w=1/[\s^2^(Fo^2^)+(0.0197P)^2^+3.6573P] where P=(Fo^2^+2Fc^2^)/3'
_refine_ls_weighting_scheme calc
_refine_ls_wR_factor_gt 0.0590
_refine_ls_wR_factor_ref 0.0660
_reflns_Friedel_coverage 0.000
_reflns_number_gt 4115
_reflns_number_total 5313
_reflns_threshold_expression 'I > 2\s(I)'
_cod_data_source_file d5dt00103j2.cif
_cod_data_source_block 6sol_bupy2_3
_cod_depositor_comments 'Adding full bibliography for 7718408--7718415.cif.'
_cod_original_sg_symbol_H-M 'P 21/c'
_cod_database_code 7718412
_shelx_shelxl_version_number 2018/3
_shelx_space_group_comment
;
The symmetry employed for this shelxl refinement is uniquely defined
by the following loop, which should always be used as a source of
symmetry information in preference to the above space-group names.
They are only intended as comments.
;
_shelx_estimated_absorpt_t_min 0.439
_shelx_estimated_absorpt_t_max 0.639

loop_
_space_group_symop_operation_xyz
'x, y, z'
'-x, y+1/2, -z+1/2'
'-x, -y, -z'
'x, -y-1/2, z-1/2'

loop_
_atom_site_label
_atom_site_type_symbol
_atom_site_fract_x
_atom_site_fract_y
_atom_site_fract_z
_atom_site_U_iso_or_equiv
_atom_site_adp_type
_atom_site_occupancy
_atom_site_site_symmetry_order
_atom_site_calc_flag
_atom_site_refinement_flags_posn
_atom_site_refinement_flags_adp
_atom_site_refinement_flags_occupancy
_atom_site_disorder_assembly
_atom_site_disorder_group
I1 I 0.44602(2) 0.39280(2) 0.40255(2) 0.03845(8) Uani 1 1 d . . . . .
I2 I 0.77453(2) 0.46311(2) 0.50919(3) 0.04654(8) Uani 1 1 d . . . . .
Cu1 Cu 0.63011(4) 0.45356(3) 0.61727(5) 0.04596(13) Uani 1 1 d . . . . .
Cu2 Cu 0.42359(5) 0.47044(4) 0.60018(5) 0.05901(17) Uani 1 1 d . . . . .
P1 P 0.67149(8) 0.41141(5) 0.82490(8) 0.0296(2) Uani 1 1 d . . . . .
Cl1 Cl 0.05600(18) 0.34422(12) 0.5184(2) 0.1202(7) Uani 1 1 d . . . . .
Cl2 Cl 0.2579(2) 0.25963(12) 0.5855(3) 0.1364(8) Uani 1 1 d . . . . .
Cl3 Cl 0.1069(3) 0.28154(17) 0.3098(2) 0.1778(13) Uani 1 1 d . . . . .
N1 N 0.4530(2) 0.42817(17) 0.7813(3) 0.0332(7) Uani 1 1 d . . . . .
N2 N 0.8153(3) 0.4481(2) 1.0835(3) 0.0512(9) Uani 1 1 d . . . . .
C10 C 0.5557(3) 0.41368(19) 0.8789(3) 0.0314(8) Uani 1 1 d . . . . .
C1 C 0.7824(3) 0.4674(2) 0.9541(4) 0.0337(8) Uani 1 1 d . . . . .
C11 C 0.7187(3) 0.3105(2) 0.8493(4) 0.0353(8) Uani 1 1 d . . . . .
C4 C 0.9399(4) 0.5537(3) 1.1423(5) 0.0585(12) Uani 1 1 d . . . . .
H4A H 0.993154 0.582609 1.209222 0.070 Uiso 1 1 calc R U . . .
C2' C 0.8257(3) 0.5282(2) 0.9133(4) 0.0410(9) Uani 1 1 d . . . . .
H2'A H 0.801573 0.539576 0.822563 0.049 Uiso 1 1 calc R U . . .
C6 C 0.3645(3) 0.4220(2) 0.8135(4) 0.0436(9) Uani 1 1 d . . . . .
H6A H 0.293514 0.431330 0.746976 0.052 Uiso 1 1 calc R U . . .
C9 C 0.5697(3) 0.3985(2) 1.0094(4) 0.0421(9) Uani 1 1 d . . . . .
H9A H 0.641248 0.392220 1.076712 0.051 Uiso 1 1 calc R U . . .
C5 C 0.9062(4) 0.5722(3) 1.0103(5) 0.0546(11) Uani 1 1 d . . . . .
H5A H 0.936744 0.613797 0.985621 0.066 Uiso 1 1 calc R U . . .
C12 C 0.8194(4) 0.3065(2) 0.8119(5) 0.0516(11) Uani 1 1 d . . . . .
H12A H 0.798744 0.326713 0.723350 0.077 Uiso 1 1 calc R U . . .
H12B H 0.880197 0.335339 0.875195 0.077 Uiso 1 1 calc R U . . .
H12C H 0.842276 0.254913 0.813708 0.077 Uiso 1 1 calc R U . . .
C3 C 0.8939(4) 0.4917(3) 1.1743(4) 0.0602(13) Uani 1 1 d . . . . .
H3A H 0.918566 0.478925 1.264514 0.072 Uiso 1 1 calc R U . . .
C7 C 0.3735(4) 0.4027(2) 0.9387(4) 0.0488(11) Uani 1 1 d . . . . .
H7A H 0.309918 0.396431 0.955211 0.059 Uiso 1 1 calc R U . . .
C8 C 0.4776(4) 0.3927(2) 1.0391(4) 0.0515(11) Uani 1 1 d . . . . .
H8A H 0.486172 0.382097 1.126225 0.062 Uiso 1 1 calc R U . . .
C13 C 0.6223(4) 0.2645(3) 0.7488(5) 0.0610(13) Uani 1 1 d . . . . .
H13A H 0.601359 0.284851 0.660314 0.092 Uiso 1 1 calc R U . . .
H13B H 0.645361 0.213035 0.750500 0.092 Uiso 1 1 calc R U . . .
H13C H 0.559500 0.266829 0.772418 0.092 Uiso 1 1 calc R U . . .
C14 C 0.7520(5) 0.2783(3) 0.9898(5) 0.0677(15) Uani 1 1 d . . . . .
H14A H 0.812752 0.307263 1.052941 0.102 Uiso 1 1 calc R U . . .
H14B H 0.689254 0.280595 1.013396 0.102 Uiso 1 1 calc R U . . .
H14C H 0.775115 0.226800 0.991477 0.102 Uiso 1 1 calc R U . . .
C1S C 0.1610(6) 0.3212(3) 0.4675(7) 0.094(2) Uani 1 1 d . . . . .
H1SA H 0.200326 0.367661 0.464317 0.113 Uiso 1 1 calc R U . . .

loop_
_atom_site_aniso_label
_atom_site_aniso_U_11
_atom_site_aniso_U_22
_atom_site_aniso_U_33
_atom_site_aniso_U_23
_atom_site_aniso_U_13
_atom_site_aniso_U_12
I1 0.04546(15) 0.03847(14) 0.03142(13) -0.00477(10) 0.01581(10) -0.00242(11)
I2 0.04161(15) 0.05626(18) 0.04894(16) 0.01367(13) 0.02591(12) 0.00885(13)
Cu1 0.0457(3) 0.0650(4) 0.0316(2) 0.0143(2) 0.0205(2) 0.0034(2)
Cu2 0.0478(3) 0.0999(5) 0.0337(3) 0.0235(3) 0.0212(2) 0.0209(3)
P1 0.0350(5) 0.0321(5) 0.0229(4) 0.0022(4) 0.0133(4) -0.0005(4)
Cl1 0.1204(15) 0.1317(17) 0.1370(16) -0.0192(13) 0.0818(14) -0.0212(13)
Cl2 0.1418(19) 0.1017(15) 0.176(2) -0.0236(15) 0.0758(17) -0.0113(13)
Cl3 0.255(3) 0.193(3) 0.1193(18) -0.0608(18) 0.111(2) -0.076(2)
N1 0.0367(17) 0.0382(17) 0.0289(15) -0.0004(13) 0.0178(13) 0.0014(14)
N2 0.056(2) 0.057(2) 0.0320(18) 0.0014(16) 0.0095(16) -0.0030(18)
C10 0.040(2) 0.0303(19) 0.0275(17) 0.0017(14) 0.0178(15) 0.0003(15)
C1 0.0323(19) 0.035(2) 0.0316(19) -0.0008(15) 0.0109(15) 0.0050(16)
C11 0.047(2) 0.0302(19) 0.0333(19) 0.0010(15) 0.0204(16) 0.0018(16)
C4 0.046(3) 0.067(3) 0.051(3) -0.017(2) 0.008(2) -0.006(2)
C2' 0.037(2) 0.044(2) 0.040(2) -0.0005(18) 0.0147(17) -0.0021(18)
C6 0.041(2) 0.051(2) 0.046(2) 0.0052(19) 0.0249(18) 0.0029(19)
C9 0.050(2) 0.050(2) 0.0296(19) 0.0093(17) 0.0193(17) 0.0092(19)
C5 0.040(2) 0.057(3) 0.064(3) -0.005(2) 0.018(2) -0.011(2)
C12 0.052(3) 0.048(3) 0.062(3) 0.002(2) 0.031(2) 0.008(2)
C3 0.054(3) 0.079(3) 0.032(2) -0.002(2) 0.0016(19) -0.003(3)
C7 0.055(3) 0.053(3) 0.055(3) 0.010(2) 0.039(2) 0.009(2)
C8 0.073(3) 0.057(3) 0.039(2) 0.015(2) 0.037(2) 0.018(2)
C13 0.065(3) 0.042(3) 0.076(3) -0.013(2) 0.029(3) -0.011(2)
C14 0.115(4) 0.043(3) 0.054(3) 0.018(2) 0.044(3) 0.024(3)
C1S 0.125(6) 0.070(4) 0.116(5) -0.021(4) 0.078(5) -0.035(4)

loop_
_atom_type_symbol
_atom_type_description
_atom_type_scat_dispersion_real
_atom_type_scat_dispersion_imag
_atom_type_scat_source
C C 0.0033 0.0016 'International Tables Vol C Tables 4.2.6.8 and 6.1.1.4'
H H 0.0000 0.0000 'International Tables Vol C Tables 4.2.6.8 and 6.1.1.4'
N N 0.0061 0.0033 'International Tables Vol C Tables 4.2.6.8 and 6.1.1.4'
P P 0.1023 0.0942 'International Tables Vol C Tables 4.2.6.8 and 6.1.1.4'
Cl Cl 0.1484 0.1585 'International Tables Vol C Tables 4.2.6.8 and 6.1.1.4'
Cu Cu 0.3201 1.2651 'International Tables Vol C Tables 4.2.6.8 and 6.1.1.4'
I I -0.4742 1.8119 'International Tables Vol C Tables 4.2.6.8 and 6.1.1.4'

loop_
_geom_angle_atom_site_label_1
_geom_angle_atom_site_label_2
_geom_angle_atom_site_label_3
_geom_angle
_geom_angle_site_symmetry_1
_geom_angle_site_symmetry_3
_geom_angle_publ_flag
Cu2 I1 Cu1 57.938(17) . . ?
Cu2 I1 Cu1 54.839(16) . 3_666 ?
Cu1 I1 Cu1 81.458(16) . 3_666 ?
Cu2 I1 Cu2 80.987(18) . 3_666 ?
Cu1 I1 Cu2 52.652(14) . 3_666 ?
Cu1 I1 Cu2 53.894(15) 3_666 3_666 ?
Cu1 I2 Cu2 58.300(16) . 3_666 ?
P1 Cu1 Cu2 167.46(4) . 3_666 ?
P1 Cu1 I2 124.17(3) . . ?
Cu2 Cu1 I2 61.437(17) 3_666 . ?
P1 Cu1 Cu2 85.61(3) . . ?
Cu2 Cu1 Cu2 89.57(2) 3_666 . ?
I2 Cu1 Cu2 150.22(2) . . ?
P1 Cu1 I1 119.20(3) . . ?
Cu2 Cu1 I1 67.212(19) 3_666 . ?
I2 Cu1 I1 100.456(18) . . ?
Cu2 Cu1 I1 58.748(18) . . ?
P1 Cu1 I1 108.96(3) . 3_666 ?
Cu2 Cu1 I1 58.577(18) 3_666 3_666 ?
I2 Cu1 I1 101.407(18) . 3_666 ?
Cu2 Cu1 I1 64.894(19) . 3_666 ?
I1 Cu1 I1 98.544(16) . 3_666 ?
N1 Cu2 Cu1 168.86(9) . 3_666 ?
N1 Cu2 I2 111.52(9) . 3_666 ?
Cu1 Cu2 I2 60.263(17) 3_666 3_666 ?
N1 Cu2 Cu1 96.48(9) . . ?
Cu1 Cu2 Cu1 90.43(2) 3_666 . ?
I2 Cu2 Cu1 149.92(3) 3_666 . ?
N1 Cu2 I1 124.41(9) . . ?
Cu1 Cu2 I1 66.584(18) 3_666 . ?
I2 Cu2 I1 106.15(2) 3_666 . ?
Cu1 Cu2 I1 63.314(18) . . ?
N1 Cu2 I1 115.99(9) . 3_666 ?
Cu1 Cu2 I1 60.139(18) 3_666 3_666 ?
I2 Cu2 I1 95.40(2) 3_666 3_666 ?
Cu1 Cu2 I1 61.212(18) . 3_666 ?
I1 Cu2 I1 99.013(17) . 3_666 ?
C1 P1 C10 103.73(16) . . ?
C1 P1 C11 107.12(16) . . ?
C10 P1 C11 104.05(16) . . ?
C1 P1 Cu1 112.50(12) . . ?
C10 P1 Cu1 115.51(12) . . ?
C11 P1 Cu1 113.04(11) . . ?
C6 N1 C10 117.6(3) . . ?
C6 N1 Cu2 116.9(3) . . ?
C10 N1 Cu2 125.0(2) . . ?
C1 N2 C3 116.6(4) . . ?
N1 C10 C9 121.0(3) . . ?
N1 C10 P1 115.8(2) . . ?
C9 C10 P1 123.1(3) . . ?
N2 C1 C2' 123.0(3) . . ?
N2 C1 P1 118.7(3) . . ?
C2' C1 P1 118.3(3) . . ?
C14 C11 C13 109.5(4) . . ?
C14 C11 C12 109.2(4) . . ?
C13 C11 C12 109.5(3) . . ?
C14 C11 P1 116.2(3) . . ?
C13 C11 P1 106.3(3) . . ?
C12 C11 P1 106.0(3) . . ?
C5 C4 C3 118.7(4) . . ?
C5 C4 H4A 120.7 . . ?
C3 C4 H4A 120.7 . . ?
C5 C2' C1 118.6(4) . . ?
C5 C2' H2'A 120.7 . . ?
C1 C2' H2'A 120.7 . . ?
N1 C6 C7 123.5(4) . . ?
N1 C6 H6A 118.3 . . ?
C7 C6 H6A 118.3 . . ?
C10 C9 C8 119.9(4) . . ?
C10 C9 H9A 120.0 . . ?
C8 C9 H9A 120.0 . . ?
C4 C5 C2' 119.0(4) . . ?
C4 C5 H5A 120.5 . . ?
C2' C5 H5A 120.5 . . ?
C11 C12 H12A 109.5 . . ?
C11 C12 H12B 109.5 . . ?
H12A C12 H12B 109.5 . . ?
C11 C12 H12C 109.5 . . ?
H12A C12 H12C 109.5 . . ?
H12B C12 H12C 109.5 . . ?
N2 C3 C4 124.0(4) . . ?
N2 C3 H3A 118.0 . . ?
C4 C3 H3A 118.0 . . ?
C6 C7 C8 118.9(4) . . ?
C6 C7 H7A 120.6 . . ?
C8 C7 H7A 120.6 . . ?
C7 C8 C9 118.9(4) . . ?
C7 C8 H8A 120.5 . . ?
C9 C8 H8A 120.5 . . ?
C11 C13 H13A 109.5 . . ?
C11 C13 H13B 109.5 . . ?
H13A C13 H13B 109.5 . . ?
C11 C13 H13C 109.5 . . ?
H13A C13 H13C 109.5 . . ?
H13B C13 H13C 109.5 . . ?
C11 C14 H14A 109.5 . . ?
C11 C14 H14B 109.5 . . ?
H14A C14 H14B 109.5 . . ?
C11 C14 H14C 109.5 . . ?
H14A C14 H14C 109.5 . . ?
H14B C14 H14C 109.5 . . ?
Cl3 C1S Cl1 111.3(4) . . ?
Cl3 C1S Cl2 110.7(4) . . ?
Cl1 C1S Cl2 109.9(4) . . ?
Cl3 C1S H1SA 108.3 . . ?
Cl1 C1S H1SA 108.3 . . ?
Cl2 C1S H1SA 108.3 . . ?

loop_
_geom_bond_atom_site_label_1
_geom_bond_atom_site_label_2
_geom_bond_distance
_geom_bond_site_symmetry_2
_geom_bond_publ_flag
I1 Cu2 2.6773(6) . ?
I1 Cu1 2.7982(6) . ?
I1 Cu1 2.8791(6) 3_666 ?
I1 Cu2 2.9748(7) 3_666 ?
I2 Cu1 2.6178(5) . ?
I2 Cu2 2.6479(6) 3_666 ?
Cu1 P1 2.2328(10) . ?
Cu1 Cu2 2.5651(7) 3_666 ?
Cu1 Cu2 2.6541(7) . ?
Cu2 N1 2.000(3) . ?
P1 C1 1.845(4) . ?
P1 C10 1.843(4) . ?
P1 C11 1.877(4) . ?
Cl1 C1S 1.732(6) . ?
Cl2 C1S 1.767(8) . ?
Cl3 C1S 1.721(7) . ?
N1 C6 1.349(5) . ?
N1 C10 1.354(5) . ?
N2 C1 1.342(5) . ?
N2 C3 1.342(6) . ?
C10 C9 1.386(5) . ?
C1 C2' 1.376(5) . ?
C11 C14 1.523(5) . ?
C11 C13 1.524(6) . ?
C11 C12 1.537(5) . ?
C4 C5 1.363(6) . ?
C4 C3 1.367(7) . ?
C4 H4A 0.9300 . ?
C2' C5 1.388(6) . ?
C2' H2'A 0.9300 . ?
C6 C7 1.367(5) . ?
C6 H6A 0.9300 . ?
C9 C8 1.379(6) . ?
C9 H9A 0.9300 . ?
C5 H5A 0.9300 . ?
C12 H12A 0.9600 . ?
C12 H12B 0.9600 . ?
C12 H12C 0.9600 . ?
C3 H3A 0.9300 . ?
C7 C8 1.366(6) . ?
C7 H7A 0.9300 . ?
C8 H8A 0.9300 . ?
C13 H13A 0.9600 . ?
C13 H13B 0.9600 . ?
C13 H13C 0.9600 . ?
C14 H14A 0.9600 . ?
C14 H14B 0.9600 . ?
C14 H14C 0.9600 . ?
C1S H1SA 0.9800 . ?
